data_4316614
loop_
_publ_author_name
'Wei-Qiang Zhang'
'Adrian C. Whitwood'
'Ian J. S. Fairlamb'
'Jason M. Lynam'

_publ_contact_author_address
;Department of Chemistry
University of York
Heslington
York
YO10 5DD
UK        
;
_publ_contact_author_email jml12@york.ac.uk
_publ_contact_author_fax +44(0)1904432516
_publ_contact_author_name 'Jason M Lynam'
_publ_contact_author_phone +44(0)1904432534
_publ_section_title
;
 Group 6 Carbon Monoxide-Releasing Metal Complexes with
 Biologically-Compatible Leaving Groups
;
_journal_name_full 'Inorganic Chemistry'
_journal_page_first 8941
_journal_page_last 8952
_journal_paper_doi 10.1021/ic101230j
_journal_volume 49
_journal_year 2010
_chemical_formula_moiety 'C19 H17 Cr N O8'
_chemical_formula_sum 'C19 H17 Cr N O8'
_chemical_formula_weight 439.34
_chemical_name_systematic
; 
 ? 
;
_space_group_IT_number 14
_symmetry_cell_setting monoclinic
_symmetry_space_group_name_Hall '-P 2ybc'
_symmetry_space_group_name_H-M 'P 1 21/c 1'
_atom_sites_solution_hydrogens geom
_atom_sites_solution_primary direct
_atom_sites_solution_secondary difmap
_audit_creation_method SHELXL-97
_cell_angle_alpha 90.00
_cell_angle_beta 95.114(3)
_cell_angle_gamma 90.00
_cell_formula_units_Z 4
_cell_length_a 12.0095(15)
_cell_length_b 7.7905(10)
_cell_length_c 21.250(3)
_cell_measurement_reflns_used 5724
_cell_measurement_temperature 110(2)
_cell_measurement_theta_max 28.26
_cell_measurement_theta_min 2.79
_cell_volume 1980.2(5)
_computing_cell_refinement 'Bruker SMART'
_computing_data_collection 'Bruker SMART'
_computing_data_reduction 'Bruker SAINT'
_computing_molecular_graphics 'Bruker SHELXTL'
_computing_publication_material 'Bruker SHELXTL'
_computing_structure_refinement 'SHELXL-97 (Sheldrick, 1997)'
_computing_structure_solution 'SHELXS-97 (Sheldrick, 1997)'
_diffrn_ambient_temperature 110(2)
_diffrn_measured_fraction_theta_full 0.998
_diffrn_measured_fraction_theta_max 0.998
_diffrn_measurement_device_type 'CCD area detector'
_diffrn_measurement_method 'phi and omega scans'
_diffrn_radiation_monochromator graphite
_diffrn_radiation_source 'fine-focus sealed tube'
_diffrn_radiation_type MoK\a
_diffrn_radiation_wavelength 0.71073
_diffrn_reflns_av_R_equivalents 0.0297
_diffrn_reflns_av_sigmaI/netI 0.0262
_diffrn_reflns_limit_h_max 16
_diffrn_reflns_limit_h_min -16
_diffrn_reflns_limit_k_max 10
_diffrn_reflns_limit_k_min -10
_diffrn_reflns_limit_l_max 28
_diffrn_reflns_limit_l_min -28
_diffrn_reflns_number 19732
_diffrn_reflns_theta_full 28.31
_diffrn_reflns_theta_max 28.31
_diffrn_reflns_theta_min 1.70
_exptl_absorpt_coefficient_mu 0.624
_exptl_absorpt_correction_T_max 0.9755
_exptl_absorpt_correction_T_min 0.8093
_exptl_absorpt_correction_type multi-scan
_exptl_absorpt_process_details 'SADABS v2.10; (Sheldrick)'
_exptl_crystal_colour red
_exptl_crystal_density_diffrn 1.474
_exptl_crystal_density_method 'not measured'
_exptl_crystal_description plate
_exptl_crystal_F_000 904
_exptl_crystal_size_max 0.16
_exptl_crystal_size_mid 0.13
_exptl_crystal_size_min 0.04
_refine_diff_density_max 0.367
_refine_diff_density_min -0.265
_refine_diff_density_rms 0.056
_refine_ls_extinction_method none
_refine_ls_goodness_of_fit_ref 1.037
_refine_ls_hydrogen_treatment mixed
_refine_ls_matrix_type full
_refine_ls_number_parameters 272
_refine_ls_number_reflns 4921
_refine_ls_number_restraints 0
_refine_ls_restrained_S_all 1.037
_refine_ls_R_factor_all 0.0448
_refine_ls_R_factor_gt 0.0329
_refine_ls_shift/su_max 0.002
_refine_ls_shift/su_mean 0.000
_refine_ls_structure_factor_coef Fsqd
_refine_ls_weighting_details 'calc w=1/[\s^2^(Fo^2^)+(0.0431P)^2^+0.7931P] where P=(Fo^2^+2Fc^2^)/3'
_refine_ls_weighting_scheme calc
_refine_ls_wR_factor_gt 0.0822
_refine_ls_wR_factor_ref 0.0877
_reflns_number_gt 4027
_reflns_number_total 4921
_reflns_threshold_expression >2sigma(I)
_cod_data_source_file ic101230j_si_002_1.cif
_cod_data_source_block Complex_5
_cod_depositor_comments
;
The following automatic conversions were performed:

'_symmetry_cell_setting' value 'Monoclinic' changed to 'monoclinic'
according to the built-in table from CIF Core dictionary named
'cif_core.dic' version 2.4.1 from 2010-06-29.

Automatic conversion script
Id: cif_fix_values 1646 2011-03-28 12:23:43Z adriana 
;
_cod_original_cell_volume 1980.3(4)
_cod_database_code 4316614

loop_
_symmetry_equiv_pos_as_xyz
'x, y, z'
'-x, y+1/2, -z+1/2'
'-x, -y, -z'
'x, -y-1/2, z-1/2'

loop_
_atom_site_label
_atom_site_type_symbol
_atom_site_fract_x
_atom_site_fract_y
_atom_site_fract_z
_atom_site_U_iso_or_equiv
_atom_site_adp_type
_atom_site_occupancy
_atom_site_symmetry_multiplicity
_atom_site_calc_flag
_atom_site_refinement_flags
_atom_site_disorder_assembly
_atom_site_disorder_group
C1 C 0.54292(14) 0.9573(2) 0.87382(8) 0.0247(3) Uani 1 1 d . . .
C2 C 0.38885(13) 0.7560(2) 0.92293(8) 0.0264(3) Uani 1 1 d . . .
C3 C 0.37992(12) 1.1394(2) 0.81165(8) 0.0234(3) Uani 1 1 d . . .
C4 C 0.38351(13) 0.7859(2) 0.79977(8) 0.0250(3) Uani 1 1 d . . .
C5 C 0.39164(14) 1.1025(2) 0.93597(8) 0.0271(4) Uani 1 1 d . . .
C6 C 0.21191(12) 0.94321(19) 0.85426(7) 0.0182(3) Uani 1 1 d . . .
C7 C 0.16836(15) 0.9449(3) 0.96487(8) 0.0347(4) Uani 1 1 d . . .
H7A H 0.2257 0.8580 0.9762 0.052 Uiso 1 1 calc R . .
H7B H 0.1027 0.9222 0.9878 0.052 Uiso 1 1 calc R . .
H7C H 0.1981 1.0590 0.9762 0.052 Uiso 1 1 calc R . .
C8 C 0.15495(12) 0.93852(19) 0.79294(7) 0.0179(3) Uani 1 1 d . . .
H8 H 0.1997(15) 0.948(2) 0.7586(9) 0.019(4) Uiso 1 1 d . . .
C9 C 0.04163(13) 0.90840(19) 0.77477(7) 0.0190(3) Uani 1 1 d . . .
C10 C 0.00499(13) 0.8944(2) 0.70611(7) 0.0210(3) Uani 1 1 d . . .
C11 C 0.07098(15) 0.8042(2) 0.66654(8) 0.0263(3) Uani 1 1 d . . .
H11 H 0.1377 0.7497 0.6836 0.032 Uiso 1 1 calc R . .
C12 C 0.03898(18) 0.7939(3) 0.60207(8) 0.0379(5) Uani 1 1 d . . .
H12 H 0.0838 0.7316 0.5753 0.046 Uiso 1 1 calc R . .
C13 C -0.05741(19) 0.8737(3) 0.57665(9) 0.0426(5) Uani 1 1 d . . .
H13 H -0.0787 0.8663 0.5326 0.051 Uiso 1 1 calc R . .
C14 C -0.12276(18) 0.9641(3) 0.61542(9) 0.0391(5) Uani 1 1 d . . .
H14 H -0.1889 1.0196 0.5979 0.047 Uiso 1 1 calc R . .
C15 C -0.09216(14) 0.9742(2) 0.68003(8) 0.0274(4) Uani 1 1 d . . .
H15 H -0.1378 1.0359 0.7065 0.033 Uiso 1 1 calc R . .
C16 C -0.14561(12) 0.8177(2) 0.80544(7) 0.0202(3) Uani 1 1 d . . .
H16A H -0.1477 0.7344 0.7702 0.024 Uiso 1 1 calc R . .
H16B H -0.2013 0.9088 0.7942 0.024 Uiso 1 1 calc R . .
C17 C -0.17273(12) 0.7281(2) 0.86546(7) 0.0213(3) Uani 1 1 d . . .
C18 C -0.30293(14) 0.5403(2) 0.90761(8) 0.0265(3) Uani 1 1 d . . .
H18A H -0.3309 0.6292 0.9355 0.032 Uiso 1 1 calc R . .
H18B H -0.2446 0.4722 0.9322 0.032 Uiso 1 1 calc R . .
C19 C -0.39658(17) 0.4266(3) 0.88179(9) 0.0367(4) Uani 1 1 d . . .
H19A H -0.4497 0.4936 0.8541 0.055 Uiso 1 1 calc R . .
H19B H -0.4348 0.3790 0.9167 0.055 Uiso 1 1 calc R . .
H19C H -0.3665 0.3328 0.8577 0.055 Uiso 1 1 calc R . .
Cr1 Cr 0.386473(19) 0.94695(3) 0.867512(11) 0.01866(8) Uani 1 1 d . . .
N1 N -0.03491(11) 0.89194(18) 0.81629(6) 0.0205(3) Uani 1 1 d . . .
H1 H -0.0124(17) 0.904(3) 0.8524(10) 0.028(5) Uiso 1 1 d . . .
O1 O 0.63888(10) 0.96884(17) 0.87913(7) 0.0346(3) Uani 1 1 d . . .
O2 O 0.39032(12) 0.63753(18) 0.95470(6) 0.0402(3) Uani 1 1 d . . .
O3 O 0.37638(10) 1.25787(17) 0.78006(6) 0.0363(3) Uani 1 1 d . . .
O4 O 0.38010(11) 0.68543(18) 0.76056(6) 0.0377(3) Uani 1 1 d . . .
O5 O 0.40130(13) 1.1983(2) 0.97692(7) 0.0470(4) Uani 1 1 d . . .
O6 O 0.13696(9) 0.93807(15) 0.89813(5) 0.0230(2) Uani 1 1 d . . .
O7 O -0.12534(9) 0.75570(16) 0.91695(5) 0.0283(3) Uani 1 1 d . . .
O8 O -0.25764(9) 0.61965(14) 0.85305(5) 0.0230(2) Uani 1 1 d . . .

loop_
_atom_site_aniso_label
_atom_site_aniso_U_11
_atom_site_aniso_U_22
_atom_site_aniso_U_33
_atom_site_aniso_U_23
_atom_site_aniso_U_13
_atom_site_aniso_U_12
C1 0.0234(8) 0.0236(8) 0.0272(8) 0.0040(7) 0.0026(6) 0.0040(6)
C2 0.0210(8) 0.0320(9) 0.0257(8) 0.0027(7) -0.0012(6) -0.0016(7)
C3 0.0150(7) 0.0302(9) 0.0242(8) 0.0013(7) -0.0021(6) -0.0017(6)
C4 0.0214(8) 0.0287(8) 0.0251(8) 0.0037(7) 0.0030(6) 0.0043(6)
C5 0.0214(8) 0.0350(9) 0.0251(8) -0.0006(7) 0.0026(6) -0.0041(7)
C6 0.0188(7) 0.0181(7) 0.0179(7) 0.0014(6) 0.0026(5) -0.0010(6)
C7 0.0248(8) 0.0642(13) 0.0152(7) 0.0020(8) 0.0031(6) -0.0008(9)
C8 0.0174(7) 0.0200(7) 0.0167(7) 0.0014(6) 0.0032(5) -0.0016(6)
C9 0.0213(7) 0.0160(7) 0.0193(7) -0.0001(5) 0.0005(6) 0.0000(5)
C10 0.0244(8) 0.0186(7) 0.0191(7) 0.0008(6) -0.0023(6) -0.0058(6)
C11 0.0315(9) 0.0246(8) 0.0232(8) -0.0020(6) 0.0040(7) -0.0061(7)
C12 0.0535(12) 0.0392(11) 0.0220(8) -0.0080(8) 0.0082(8) -0.0156(9)
C13 0.0586(13) 0.0465(12) 0.0204(8) 0.0037(8) -0.0092(8) -0.0209(10)
C14 0.0424(11) 0.0405(11) 0.0310(10) 0.0107(8) -0.0150(8) -0.0091(9)
C15 0.0273(8) 0.0255(8) 0.0283(9) 0.0046(7) -0.0038(7) -0.0031(7)
C16 0.0161(7) 0.0229(8) 0.0214(7) -0.0023(6) 0.0003(5) -0.0026(6)
C17 0.0182(7) 0.0221(7) 0.0236(8) -0.0033(6) 0.0018(6) 0.0017(6)
C18 0.0287(8) 0.0293(9) 0.0225(8) 0.0013(7) 0.0077(6) -0.0032(7)
C19 0.0413(11) 0.0389(11) 0.0314(9) -0.0013(8) 0.0115(8) -0.0157(8)
Cr1 0.01563(12) 0.02241(13) 0.01773(13) 0.00163(10) 0.00038(9) 0.00035(9)
N1 0.0176(6) 0.0254(7) 0.0182(6) -0.0035(5) -0.0003(5) -0.0020(5)
O1 0.0179(6) 0.0391(7) 0.0467(8) 0.0049(6) 0.0021(5) 0.0033(5)
O2 0.0426(8) 0.0378(7) 0.0391(8) 0.0164(6) -0.0021(6) -0.0033(6)
O3 0.0294(6) 0.0362(7) 0.0414(8) 0.0161(6) -0.0083(5) -0.0066(5)
O4 0.0435(8) 0.0368(7) 0.0327(7) -0.0089(6) 0.0036(6) 0.0062(6)
O5 0.0507(9) 0.0548(9) 0.0368(8) -0.0203(7) 0.0103(6) -0.0162(7)
O6 0.0185(5) 0.0352(6) 0.0154(5) -0.0003(5) 0.0020(4) -0.0025(5)
O7 0.0244(6) 0.0384(7) 0.0216(6) -0.0025(5) -0.0001(4) -0.0037(5)
O8 0.0236(5) 0.0252(6) 0.0206(5) -0.0016(4) 0.0043(4) -0.0055(5)

loop_
_atom_type_symbol
_atom_type_description
_atom_type_scat_dispersion_real
_atom_type_scat_dispersion_imag
_atom_type_scat_source
C C 0.0033 0.0016 'International Tables Vol C Tables 4.2.6.8 and 6.1.1.4'
H H 0.0000 0.0000 'International Tables Vol C Tables 4.2.6.8 and 6.1.1.4'
N N 0.0061 0.0033 'International Tables Vol C Tables 4.2.6.8 and 6.1.1.4'
O O 0.0106 0.0060 'International Tables Vol C Tables 4.2.6.8 and 6.1.1.4'
Cr Cr 0.3209 0.6236 'International Tables Vol C Tables 4.2.6.8 and 6.1.1.4'

loop_
_geom_angle_atom_site_label_1
_geom_angle_atom_site_label_2
_geom_angle_atom_site_label_3
_geom_angle
_geom_angle_site_symmetry_1
_geom_angle_site_symmetry_3
_geom_angle_publ_flag
O1 C1 Cr1 177.45(16) . . ?
O2 C2 Cr1 177.83(16) . . ?
O3 C3 Cr1 177.66(15) . . ?
O4 C4 Cr1 177.58(15) . . ?
O5 C5 Cr1 175.94(15) . . ?
O6 C6 C8 109.67(13) . . ?
O6 C6 Cr1 128.93(10) . . ?
C8 C6 Cr1 121.35(10) . . ?
O6 C7 H7A 109.5 . . ?
O6 C7 H7B 109.5 . . ?
H7A C7 H7B 109.5 . . ?
O6 C7 H7C 109.5 . . ?
H7A C7 H7C 109.5 . . ?
H7B C7 H7C 109.5 . . ?
C9 C8 C6 129.43(14) . . ?
C9 C8 H8 113.9(11) . . ?
C6 C8 H8 116.5(11) . . ?
N1 C9 C8 122.88(14) . . ?
N1 C9 C10 118.64(14) . . ?
C8 C9 C10 118.48(14) . . ?
C15 C10 C11 119.05(15) . . ?
C15 C10 C9 121.40(15) . . ?
C11 C10 C9 119.52(14) . . ?
C12 C11 C10 120.00(17) . . ?
C12 C11 H11 120.0 . . ?
C10 C11 H11 120.0 . . ?
C13 C12 C11 120.51(18) . . ?
C13 C12 H12 119.7 . . ?
C11 C12 H12 119.7 . . ?
C14 C13 C12 119.83(17) . . ?
C14 C13 H13 120.1 . . ?
C12 C13 H13 120.1 . . ?
C13 C14 C15 120.24(19) . . ?
C13 C14 H14 119.9 . . ?
C15 C14 H14 119.9 . . ?
C14 C15 C10 120.37(18) . . ?
C14 C15 H15 119.8 . . ?
C10 C15 H15 119.8 . . ?
N1 C16 C17 108.24(12) . . ?
N1 C16 H16A 110.1 . . ?
C17 C16 H16A 110.1 . . ?
N1 C16 H16B 110.1 . . ?
C17 C16 H16B 110.1 . . ?
H16A C16 H16B 108.4 . . ?
O7 C17 O8 125.67(15) . . ?
O7 C17 C16 124.20(14) . . ?
O8 C17 C16 110.10(13) . . ?
O8 C18 C19 106.27(14) . . ?
O8 C18 H18A 110.5 . . ?
C19 C18 H18A 110.5 . . ?
O8 C18 H18B 110.5 . . ?
C19 C18 H18B 110.5 . . ?
H18A C18 H18B 108.7 . . ?
C18 C19 H19A 109.5 . . ?
C18 C19 H19B 109.5 . . ?
H19A C19 H19B 109.5 . . ?
C18 C19 H19C 109.5 . . ?
H19A C19 H19C 109.5 . . ?
H19B C19 H19C 109.5 . . ?
C1 Cr1 C5 87.34(7) . . ?
C1 Cr1 C2 91.70(7) . . ?
C5 Cr1 C2 91.57(8) . . ?
C1 Cr1 C4 91.91(7) . . ?
C5 Cr1 C4 178.52(7) . . ?
C2 Cr1 C4 87.18(8) . . ?
C1 Cr1 C3 89.79(7) . . ?
C5 Cr1 C3 88.39(8) . . ?
C2 Cr1 C3 178.50(7) . . ?
C4 Cr1 C3 92.88(7) . . ?
C1 Cr1 C6 176.02(6) . . ?
C5 Cr1 C6 94.38(6) . . ?
C2 Cr1 C6 91.84(6) . . ?
C4 Cr1 C6 86.45(6) . . ?
C3 Cr1 C6 86.67(6) . . ?
C9 N1 C16 127.50(13) . . ?
C9 N1 H1 115.5(15) . . ?
C16 N1 H1 115.4(15) . . ?
C6 O6 C7 123.19(12) . . ?
C17 O8 C18 116.34(12) . . ?

loop_
_geom_bond_atom_site_label_1
_geom_bond_atom_site_label_2
_geom_bond_distance
_geom_bond_site_symmetry_2
_geom_bond_publ_flag
C1 O1 1.151(2) . ?
C1 Cr1 1.8734(17) . ?
C2 O2 1.143(2) . ?
C2 Cr1 1.8960(17) . ?
C3 O3 1.140(2) . ?
C3 Cr1 1.9097(17) . ?
C4 O4 1.141(2) . ?
C4 Cr1 1.9074(17) . ?
C5 O5 1.144(2) . ?
C5 Cr1 1.8900(18) . ?
C6 O6 1.3529(17) . ?
C6 C8 1.417(2) . ?
C6 Cr1 2.0904(15) . ?
C7 O6 1.4357(19) . ?
C7 H7A 0.9800 . ?
C7 H7B 0.9800 . ?
C7 H7C 0.9800 . ?
C8 C9 1.401(2) . ?
C8 H8 0.948(18) . ?
C9 N1 1.336(2) . ?
C9 C10 1.490(2) . ?
C10 C15 1.393(2) . ?
C10 C11 1.396(2) . ?
C11 C12 1.392(2) . ?
C11 H11 0.9500 . ?
C12 C13 1.381(3) . ?
C12 H12 0.9500 . ?
C13 C14 1.381(3) . ?
C13 H13 0.9500 . ?
C14 C15 1.391(2) . ?
C14 H14 0.9500 . ?
C15 H15 0.9500 . ?
C16 N1 1.4493(19) . ?
C16 C17 1.515(2) . ?
C16 H16A 0.9900 . ?
C16 H16B 0.9900 . ?
C17 O7 1.2067(19) . ?
C17 O8 1.3326(19) . ?
C18 O8 1.4610(19) . ?
C18 C19 1.497(2) . ?
C18 H18A 0.9900 . ?
C18 H18B 0.9900 . ?
C19 H19A 0.9800 . ?
C19 H19B 0.9800 . ?
C19 H19C 0.9800 . ?
N1 H1 0.80(2) . ?

loop_
_geom_hbond_atom_site_label_D
_geom_hbond_atom_site_label_H
_geom_hbond_atom_site_label_A
_geom_hbond_distance_DH
_geom_hbond_distance_HA
_geom_hbond_distance_DA
_geom_hbond_angle_DHA
_geom_hbond_site_symmetry_A
N1 H1 O6 0.80(2) 1.98(2) 2.6027(17) 134.7(19) .

loop_
_geom_torsion_atom_site_label_1
_geom_torsion_atom_site_label_2
_geom_torsion_atom_site_label_3
_geom_torsion_atom_site_label_4
_geom_torsion
_geom_torsion_site_symmetry_1
_geom_torsion_site_symmetry_2
_geom_torsion_site_symmetry_3
_geom_torsion_site_symmetry_4
_geom_torsion_publ_flag
O6 C6 C8 C9 -8.9(2) . . . . ?
Cr1 C6 C8 C9 168.75(13) . . . . ?
C6 C8 C9 N1 5.7(3) . . . . ?
C6 C8 C9 C10 -174.38(15) . . . . ?
N1 C9 C10 C15 43.3(2) . . . . ?
C8 C9 C10 C15 -136.61(16) . . . . ?
N1 C9 C10 C11 -138.77(16) . . . . ?
C8 C9 C10 C11 41.3(2) . . . . ?
C15 C10 C11 C12 -0.4(2) . . . . ?
C9 C10 C11 C12 -178.40(15) . . . . ?
C10 C11 C12 C13 0.5(3) . . . . ?
C11 C12 C13 C14 -0.1(3) . . . . ?
C12 C13 C14 C15 -0.4(3) . . . . ?
C13 C14 C15 C10 0.5(3) . . . . ?
C11 C10 C15 C14 -0.1(2) . . . . ?
C9 C10 C15 C14 177.88(16) . . . . ?
N1 C16 C17 O7 18.9(2) . . . . ?
N1 C16 C17 O8 -162.78(12) . . . . ?
O1 C1 Cr1 C5 -13(4) . . . . ?
O1 C1 Cr1 C2 -105(4) . . . . ?
O1 C1 Cr1 C4 168(4) . . . . ?
O1 C1 Cr1 C3 75(4) . . . . ?
O1 C1 Cr1 C6 102(4) . . . . ?
O5 C5 Cr1 C1 12(2) . . . . ?
O5 C5 Cr1 C2 104(2) . . . . ?
O5 C5 Cr1 C4 72(4) . . . . ?
O5 C5 Cr1 C3 -77(2) . . . . ?
O5 C5 Cr1 C6 -164(2) . . . . ?
O2 C2 Cr1 C1 -90(4) . . . . ?
O2 C2 Cr1 C5 -178(100) . . . . ?
O2 C2 Cr1 C4 2(4) . . . . ?
O2 C2 Cr1 C3 94(5) . . . . ?
O2 C2 Cr1 C6 88(4) . . . . ?
O4 C4 Cr1 C1 117(4) . . . . ?
O4 C4 Cr1 C5 57(5) . . . . ?
O4 C4 Cr1 C2 25(4) . . . . ?
O4 C4 Cr1 C3 -153(4) . . . . ?
O4 C4 Cr1 C6 -67(4) . . . . ?
O3 C3 Cr1 C1 -84(3) . . . . ?
O3 C3 Cr1 C5 4(3) . . . . ?
O3 C3 Cr1 C2 92(4) . . . . ?
O3 C3 Cr1 C4 -176(100) . . . . ?
O3 C3 Cr1 C6 98(3) . . . . ?
O6 C6 Cr1 C1 -156.9(9) . . . . ?
C8 C6 Cr1 C1 25.9(10) . . . . ?
O6 C6 Cr1 C5 -41.47(14) . . . . ?
C8 C6 Cr1 C5 141.31(13) . . . . ?
O6 C6 Cr1 C2 50.24(14) . . . . ?
C8 C6 Cr1 C2 -126.98(13) . . . . ?
O6 C6 Cr1 C4 137.30(14) . . . . ?
C8 C6 Cr1 C4 -39.91(13) . . . . ?
O6 C6 Cr1 C3 -129.60(14) . . . . ?
C8 C6 Cr1 C3 53.18(13) . . . . ?
C8 C9 N1 C16 -162.38(15) . . . . ?
C10 C9 N1 C16 17.7(2) . . . . ?
C17 C16 N1 C9 145.66(15) . . . . ?
C8 C6 O6 C7 -178.55(15) . . . . ?
Cr1 C6 O6 C7 4.0(2) . . . . ?
O7 C17 O8 C18 6.0(2) . . . . ?
C16 C17 O8 C18 -172.27(13) . . . . ?
C19 C18 O8 C17 179.60(14) . . . . ?
